data_8100748
loop_
_publ_author_name
'Tojo, Kaoru'
'Mizuguchi, Jin'

_publ_section_title
;
Crystal structure of N,N'-bis(2-phenylpropyl)perylene-3,4:9,10-bis
(dicarboximide), C~42~H~30~N~2~O~4~
;
_journal_issue 4
_journal_name_full 'Zeitschrift f\"ur Kristallographie - New Crystal Structures'
_journal_page_first 517
_journal_page_last 518
_journal_volume 217
_journal_year 2002
_chemical_formula_moiety 'C42 H30 N2 O4 '
_chemical_formula_structural 'C42 H30 N2 O4 '
_chemical_formula_sum 'C42 H30 N2 O4'
_chemical_formula_weight 626.71
_space_group_IT_number 14
_symmetry_cell_setting monoclinic
_symmetry_space_group_name_Hall '-P 2ybc'
_symmetry_space_group_name_H-M 'P 1 21/c 1'
_cell_angle_alpha 89
_cell_angle_beta 97.92(8)
_cell_angle_gamma 89
_cell_formula_units_Z 4
_cell_length_a 23.44(1)
_cell_length_b 16.751(5)
_cell_length_c 7.612(6)
_cell_measurement_temperature 223.2
_cell_volume 2960(2)
_exptl_crystal_density_diffrn 1.406
_cod_original_sg_symbol_H-M 'P 21/c'
_cod_original_formula_sum 'C42 H30 N2 O4 '
_cod_database_code 8100748

loop_
_symmetry_equiv_pos_as_xyz
x,y,z
-x,1/2+y,1/2-z
-x,-y,-z
x,1/2-y,1/2+z

loop_
_atom_site_label
_atom_site_type_symbol
_atom_site_fract_x
_atom_site_fract_y
_atom_site_fract_z
_atom_site_U_iso_or_equiv
_atom_site_adp_type
_atom_site_occupancy
_atom_site_calc_flag
_atom_site_refinement_flags
_atom_site_disorder_assembly
_atom_site_disorder_group
O(1) O 0.5492(3) -0.7765(4) 0.9491(8) 0.044(2) Uani 1.00 d . . .
O(2) O 0.5084(3) -0.5187(4) 0.7965(9) 0.052(2) Uani 1.00 d . . .
O(3) O 0.1365(3) -0.9749(4) 0.1021(10) 0.064(3) Uani 1.00 d . . .
O(4) O 0.0838(3) -0.7150(4) 0.0181(10) 0.062(3) Uani 1.00 d . . .
N(1) N 0.5283(3) -0.6480(5) 0.8719(10) 0.037(3) Uani 1.00 d . . .
N(2) N 0.1067(3) -0.8467(5) 0.067(1) 0.043(3) Uani 1.00 d . . .
C(1) C 0.5162(4) -0.7306(6) 0.863(1) 0.040(3) Uani 1.00 d . . .
C(2) C 0.4928(4) -0.5898(6) 0.789(1) 0.043(3) Uani 1.00 d . . .
C(3) C 0.4636(4) -0.7554(5) 0.754(1) 0.029(3) Uani 1.00 d . . .
C(4) C 0.4383(4) -0.6145(5) 0.692(1) 0.031(3) Uani 1.00 d . . .
C(5) C 0.4514(4) -0.8341(5) 0.729(1) 0.037(3) Uani 1.00 d . . .
C(6) C 0.4238(4) -0.6963(6) 0.671(1) 0.029(3) Uani 1.00 d . . .
C(7) C 0.3975(4) -0.5611(5) 0.612(1) 0.035(3) Uani 1.00 d . . .
C(8) C 0.4016(4) -0.8592(5) 0.627(1) 0.034(3) Uani 1.00 d . . .
C(9) C 0.3718(4) -0.7228(6) 0.574(1) 0.028(3) Uani 1.00 d . . .
C(10) C 0.3449(4) -0.5841(6) 0.523(1) 0.041(3) Uani 1.00 d . . .
C(11) C 0.3593(4) -0.8066(5) 0.547(1) 0.028(3) Uani 1.00 d . . .
C(12) C 0.3317(4) -0.6650(6) 0.499(1) 0.034(3) Uani 1.00 d . . .
C(13) C 0.3070(4) -0.8323(6) 0.449(1) 0.032(3) Uani 1.00 d . . .
C(14) C 0.2764(4) -0.6884(6) 0.396(1) 0.038(3) Uani 1.00 d . . .
C(15) C 0.2907(4) -0.9125(6) 0.413(1) 0.044(3) Uani 1.00 d . . .
C(16) C 0.2653(4) -0.7737(6) 0.374(1) 0.033(3) Uani 1.00 d . . .
C(17) C 0.2352(4) -0.6355(6) 0.324(1) 0.040(3) Uani 1.00 d . . .
C(18) C 0.2392(4) -0.9343(5) 0.311(1) 0.043(3) Uani 1.00 d . . .
C(19) C 0.2129(4) -0.7951(6) 0.271(1) 0.035(3) Uani 1.00 d . . .
C(20) C 0.1830(4) -0.6591(6) 0.222(1) 0.044(3) Uani 1.00 d . . .
C(21) C 0.2008(4) -0.8766(6) 0.241(1) 0.039(3) Uani 1.00 d . . .
C(22) C 0.1717(4) -0.7398(6) 0.198(1) 0.039(3) Uani 1.00 d . . .
C(23) C 0.1480(4) -0.9056(7) 0.136(1) 0.046(3) Uani 1.00 d . . .
C(24) C 0.1175(4) -0.7652(7) 0.089(1) 0.048(4) Uani 1.00 d . . .
C(25) C 0.5810(4) -0.6234(6) 0.988(1) 0.044(3) Uani 1.00 d . . .
C(26) C 0.6358(5) -0.6370(6) 0.895(1) 0.056(4) Uani 1.00 d . . .
C(27) C 0.6371(4) -0.5920(6) 0.729(1) 0.052(3) Uani 1.00 d . . .
C(28) C 0.6887(4) -0.6107(6) 0.635(1) 0.043(3) Uani 1.00 d . . .
C(29) C 0.6808(4) -0.6453(5) 0.469(1) 0.046(3) Uani 1.00 d . . .
C(30) C 0.7277(5) -0.6648(7) 0.386(2) 0.070(4) Uani 1.00 d . . .
C(31) C 0.7827(5) -0.6472(8) 0.465(2) 0.081(5) Uani 1.00 d . . .
C(32) C 0.7915(5) -0.6134(8) 0.630(2) 0.077(5) Uani 1.00 d . . .
C(33) C 0.7449(5) -0.5959(6) 0.712(1) 0.058(4) Uani 1.00 d . . .
C(34) C 0.0509(5) -0.8715(6) -0.039(1) 0.048(3) Uani 1.00 d . . .
C(35) C 0.0015(4) -0.8633(7) 0.070(1) 0.054(4) Uani 1.00 d . . .
C(36) C 0.0075(4) -0.9130(7) 0.233(1) 0.057(4) Uani 1.00 d . . .
C(37) C -0.0409(4) -0.9043(7) 0.340(1) 0.053(4) Uani 1.00 d . . .
C(38) C -0.0702(4) -0.9692(6) 0.398(1) 0.052(3) Uani 1.00 d . . .
C(39) C -0.1113(5) -0.9625(8) 0.508(2) 0.076(4) Uani 1.00 d . . .
C(40) C -0.1287(5) -0.8884(9) 0.560(2) 0.077(5) Uani 1.00 d . . .
C(41) C -0.1006(5) -0.8230(8) 0.506(2) 0.082(5) Uani 1.00 d . . .
C(42) C -0.0571(5) -0.8308(7) 0.395(2) 0.075(4) Uani 1.00 d . . .
H(1) H 0.4778 -0.8728 0.7841 0.0443 Uiso 1.00 calc . . .
H(2) H 0.4063 -0.5057 0.6185 0.0424 Uiso 1.00 calc . . .
H(3) H 0.3956 -0.9149 0.6094 0.0403 Uiso 1.00 calc . . .
H(4) H 0.3175 -0.5448 0.4775 0.0494 Uiso 1.00 calc . . .
H(5) H 0.3162 -0.9535 0.4615 0.0530 Uiso 1.00 calc . . .
H(6) H 0.2421 -0.5801 0.3433 0.0475 Uiso 1.00 calc . . .
H(7) H 0.2305 -0.9891 0.2896 0.0511 Uiso 1.00 calc . . .
H(8) H 0.1560 -0.6203 0.1712 0.0528 Uiso 1.00 calc . . .
H(9) H 0.5783 -0.5683 1.0156 0.0530 Uiso 1.00 calc . . .
H(10) H 0.5845 -0.6538 1.0941 0.0530 Uiso 1.00 calc . . .
H(11) H 0.6381 -0.6922 0.8689 0.0669 Uiso 1.00 calc . . .
H(12) H 0.6686 -0.6218 0.9758 0.0669 Uiso 1.00 calc . . .
H(13) H 0.6031 -0.6043 0.6501 0.0621 Uiso 1.00 calc . . .
H(14) H 0.6377 -0.5366 0.7554 0.0621 Uiso 1.00 calc . . .
H(15) H 0.6430 -0.6558 0.4120 0.0555 Uiso 1.00 calc . . .
H(16) H 0.7220 -0.6904 0.2734 0.0844 Uiso 1.00 calc . . .
H(17) H 0.8146 -0.6586 0.4049 0.0977 Uiso 1.00 calc . . .
H(18) H 0.8294 -0.6022 0.6857 0.0925 Uiso 1.00 calc . . .
H(19) H 0.7511 -0.5727 0.8267 0.0691 Uiso 1.00 calc . . .
H(20) H 0.0537 -0.9256 -0.0743 0.0576 Uiso 1.00 calc . . .
H(21) H 0.0435 -0.8386 -0.1412 0.0576 Uiso 1.00 calc . . .
H(22) H -0.0010 -0.8090 0.1038 0.0649 Uiso 1.00 calc . . .
H(23) H -0.0331 -0.8783 -0.0027 0.0649 Uiso 1.00 calc . . .
H(24) H 0.0096 -0.9674 0.1987 0.0688 Uiso 1.00 calc . . .
H(25) H 0.0422 -0.8984 0.3048 0.0688 Uiso 1.00 calc . . .
H(26) H -0.0611 -1.0211 0.3597 0.0623 Uiso 1.00 calc . . .
H(27) H -0.1281 -1.0094 0.5493 0.0914 Uiso 1.00 calc . . .
H(28) H -0.1590 -0.8831 0.6305 0.0924 Uiso 1.00 calc . . .
H(29) H -0.1106 -0.7714 0.5442 0.0980 Uiso 1.00 calc . . .
H(30) H -0.0388 -0.7842 0.3586 0.0897 Uiso 1.00 calc . . .

loop_
_atom_site_aniso_label
_atom_site_aniso_U_11
_atom_site_aniso_U_22
_atom_site_aniso_U_33
_atom_site_aniso_U_12
_atom_site_aniso_U_13
_atom_site_aniso_U_23
O(1) 0.041(4) 0.031(4) 0.058(5) -0.002(3) 0.003(3) 0.013(4)
O(2) 0.064(5) 0.016(4) 0.076(5) -0.001(3) 0.006(4) 0.009(4)
O(3) 0.067(5) 0.053(5) 0.070(5) -0.014(4) 0.004(4) -0.004(5)
O(4) 0.059(5) 0.052(5) 0.073(6) 0.011(4) 0.003(4) 0.004(4)
N(1) 0.036(5) 0.033(5) 0.041(5) 0.001(4) 0.003(4) 0.001(4)
N(2) 0.040(6) 0.048(6) 0.044(5) -0.007(5) 0.014(4) 0.003(5)
C(1) 0.053(7) 0.019(6) 0.057(7) 0.007(5) 0.036(5) 0.006(5)
C(2) 0.045(7) 0.033(6) 0.058(7) -0.004(5) 0.024(5) 0.001(6)
C(3) 0.036(6) 0.024(6) 0.028(5) 0.003(5) 0.009(4) 0.008(4)
C(4) 0.041(6) 0.016(5) 0.037(6) 0.001(5) 0.015(5) 0.008(4)
C(5) 0.044(6) 0.019(6) 0.052(7) -0.001(5) 0.022(5) 0.008(5)
C(6) 0.049(7) 0.033(6) 0.008(5) 0.007(5) 0.013(4) 0.005(4)
C(7) 0.041(6) 0.017(5) 0.053(6) -0.007(5) 0.023(5) -0.002(5)
C(8) 0.033(6) 0.020(6) 0.048(6) 0.018(5) 0.006(5) 0.005(5)
C(9) 0.044(6) 0.025(6) 0.019(5) -0.001(5) 0.014(4) 0.002(5)
C(10) 0.036(6) 0.037(7) 0.052(7) 0.006(5) 0.012(5) 0.006(6)
C(11) 0.042(6) 0.019(5) 0.029(5) -0.005(5) 0.020(4) -0.008(4)
C(12) 0.027(6) 0.028(6) 0.051(6) 0.002(5) 0.026(5) 0.004(5)
C(13) 0.038(6) 0.029(6) 0.030(5) 0.012(5) 0.004(5) -0.001(5)
C(14) 0.042(6) 0.029(6) 0.048(7) 0.014(5) 0.023(5) 0.015(5)
C(15) 0.052(7) 0.014(5) 0.071(8) -0.001(5) 0.025(6) -0.001(5)
C(16) 0.048(7) 0.024(6) 0.032(6) 0.000(5) 0.019(5) 0.002(5)
C(17) 0.054(7) 0.039(6) 0.031(5) -0.010(5) 0.025(5) 0.015(5)
C(18) 0.049(7) 0.021(6) 0.063(7) 0.003(5) 0.028(5) -0.009(5)
C(19) 0.043(7) 0.032(6) 0.035(6) 0.002(5) 0.017(5) 0.000(5)
C(20) 0.052(7) 0.032(6) 0.049(7) 0.031(6) 0.011(6) 0.011(5)
C(21) 0.031(6) 0.043(7) 0.047(7) 0.004(5) 0.018(5) -0.006(5)
C(22) 0.036(7) 0.040(7) 0.042(6) 0.009(5) 0.005(5) 0.011(5)
C(23) 0.049(7) 0.046(7) 0.046(7) 0.010(6) 0.024(5) 0.008(6)
C(24) 0.036(7) 0.064(9) 0.048(7) 0.001(6) 0.018(5) 0.012(7)
C(25) 0.069(8) 0.031(6) 0.030(6) -0.005(6) 0.000(6) 0.002(5)
C(26) 0.064(8) 0.042(7) 0.063(8) -0.005(6) 0.015(6) 0.017(6)
C(27) 0.066(7) 0.042(6) 0.051(7) -0.014(6) 0.021(6) -0.011(6)
C(28) 0.048(7) 0.030(6) 0.049(7) 0.005(5) -0.002(5) -0.005(5)
C(29) 0.047(7) 0.028(6) 0.063(7) -0.008(5) 0.006(5) -0.007(5)
C(30) 0.075(9) 0.051(8) 0.086(9) 0.014(7) 0.018(7) 0.002(7)
C(31) 0.054(8) 0.11(1) 0.088(10) 0.028(8) 0.037(7) 0.032(9)
C(32) 0.050(8) 0.12(1) 0.065(8) -0.024(8) 0.015(6) 0.005(8)
C(33) 0.076(8) 0.046(7) 0.049(7) 0.014(7) 0.005(6) 0.003(6)
C(34) 0.063(8) 0.045(7) 0.039(6) -0.013(6) 0.018(5) -0.008(5)
C(35) 0.046(7) 0.079(9) 0.038(6) -0.007(6) 0.006(5) 0.003(6)
C(36) 0.064(8) 0.058(7) 0.049(7) -0.007(6) 0.004(6) 0.009(6)
C(37) 0.038(6) 0.058(7) 0.065(8) -0.012(6) 0.014(6) 0.007(7)
C(38) 0.065(7) 0.050(7) 0.045(6) 0.003(6) 0.025(5) 0.001(6)
C(39) 0.073(8) 0.09(1) 0.068(8) -0.024(8) 0.027(7) -0.012(8)
C(40) 0.063(8) 0.10(1) 0.070(9) 0.011(8) 0.026(7) -0.012(8)
C(41) 0.079(9) 0.074(10) 0.10(1) -0.003(7) 0.030(8) -0.029(8)
C(42) 0.076(9) 0.059(8) 0.099(10) -0.017(7) 0.046(7) -0.034(7)

loop_
_geom_bond_atom_site_label_1
_geom_bond_atom_site_label_2
_geom_bond_distance
_geom_bond_site_symmetry_1
_geom_bond_site_symmetry_2
_geom_bond_publ_flag
O(1) C(1) 1.22(1) . . yes
O(2) C(2) 1.24(1) . . yes
O(3) C(23) 1.21(1) . . yes
O(4) C(24) 1.23(1) . . yes
N(1) C(1) 1.41(1) . . yes
N(1) C(2) 1.38(1) . . yes
N(1) C(25) 1.48(1) . . yes
N(2) C(23) 1.43(1) . . yes
N(2) C(24) 1.39(1) . . yes
N(2) C(34) 1.50(1) . . yes
C(1) C(3) 1.45(1) . . yes
C(2) C(4) 1.44(1) . . yes
C(3) C(5) 1.36(1) . . yes
C(3) C(6) 1.45(1) . . yes
C(4) C(6) 1.41(1) . . yes
C(4) C(7) 1.39(1) . . yes
C(5) C(8) 1.38(1) . . yes
C(5) H(1) 0.947 . . no
C(6) C(9) 1.41(1) . . yes
C(7) C(10) 1.38(1) . . yes
C(7) H(2) 0.952 . . no
C(8) C(11) 1.40(1) . . yes
C(8) H(3) 0.951 . . no
C(9) C(11) 1.44(1) . . yes
C(9) C(12) 1.41(1) . . yes
C(10) C(12) 1.40(1) . . yes
C(10) H(4) 0.948 . . no
C(11) C(13) 1.41(1) . . yes
C(12) C(14) 1.47(1) . . yes
C(13) C(15) 1.42(1) . . yes
C(13) C(16) 1.45(1) . . yes
C(14) C(16) 1.46(1) . . yes
C(14) C(17) 1.37(1) . . yes
C(15) C(18) 1.39(1) . . yes
C(15) H(5) 0.952 . . no
C(16) C(19) 1.41(1) . . yes
C(17) C(20) 1.41(2) . . yes
C(17) H(6) 0.950 . . no
C(18) C(21) 1.38(1) . . yes
C(18) H(7) 0.947 . . no
C(19) C(21) 1.40(1) . . yes
C(19) C(22) 1.40(1) . . yes
C(20) C(22) 1.39(1) . . yes
C(20) H(8) 0.951 . . no
C(21) C(23) 1.46(2) . . yes
C(22) C(24) 1.48(2) . . yes
C(25) C(26) 1.57(2) . . yes
C(25) H(9) 0.951 . . no
C(25) H(10) 0.950 . . no
C(26) C(27) 1.48(1) . . yes
C(26) H(11) 0.949 . . no
C(26) H(12) 0.948 . . no
C(27) C(28) 1.52(1) . . yes
C(27) H(13) 0.951 . . no
C(27) H(14) 0.946 . . no
C(28) C(29) 1.38(1) . . yes
C(28) C(33) 1.39(1) . . yes
C(29) C(30) 1.38(2) . . yes
C(29) H(15) 0.947 . . no
C(30) C(31) 1.38(2) . . yes
C(30) H(16) 0.948 . . no
C(31) C(32) 1.37(2) . . yes
C(31) H(17) 0.952 . . no
C(32) C(33) 1.36(2) . . yes
C(32) H(18) 0.947 . . no
C(33) H(19) 0.950 . . no
C(34) C(35) 1.52(2) . . yes
C(34) H(20) 0.953 . . no
C(34) H(21) 0.951 . . no
C(35) C(36) 1.48(1) . . yes
C(35) H(22) 0.949 . . no
C(35) H(23) 0.952 . . no
C(36) C(37) 1.49(2) . . yes
C(36) H(24) 0.953 . . no
C(36) H(25) 0.949 . . no
C(37) C(38) 1.39(1) . . yes
C(37) C(42) 1.38(2) . . yes
C(38) C(39) 1.36(2) . . yes
C(38) H(26) 0.948 . . no
C(39) C(40) 1.39(2) . . yes
C(39) H(27) 0.947 . . no
C(40) C(41) 1.37(2) . . yes
C(40) H(28) 0.950 . . no
C(41) C(42) 1.41(2) . . yes
C(41) H(29) 0.953 . . no
C(42) H(30) 0.950 . . no

loop_
_cod_related_entry_id
_cod_related_entry_database
_cod_related_entry_code
1 ChemSpider 21122358
